data_7226420
loop_
_publ_author_name
'Rong, Jiewei'
'Zhang, Wenwei'
'Bai, Junfeng'

_publ_section_title
;
 Highly thermostable lanthanide(iii) MOFs constructed from
 4,4&#x2032;,4&#x2032;&#x2032;-s-triazine-2,4,6-triyl-tribenzoate ligand:
 synthesis, structure, and tunable white-light emission
;
_journal_issue 40
_journal_name_full CrystEngComm
_journal_page_first 7728
_journal_paper_doi 10.1039/C6CE01585A
_journal_volume 18
_journal_year 2016
_chemical_formula_sum 'C119 H118 N12 O36 S11 Sm4'
_chemical_formula_weight 3246.31
_chemical_name_systematic
;
 ?
;
_space_group_IT_number 2
_symmetry_cell_setting triclinic
_symmetry_space_group_name_Hall '-P 1'
_symmetry_space_group_name_H-M 'P -1'
_atom_sites_solution_hydrogens geom
_atom_sites_solution_primary direct
_atom_sites_solution_secondary difmap
_audit_creation_method SHELXL-97
_audit_update_record
;
2016-03-29 deposited with the CCDC.
2016-08-31 downloaded from the CCDC.
;
_cell_angle_alpha 110.3627(7)
_cell_angle_beta 111.0098(7)
_cell_angle_gamma 96.5967(8)
_cell_formula_units_Z 1
_cell_length_a 16.0585(7)
_cell_length_b 16.3646(7)
_cell_length_c 17.1438(7)
_cell_measurement_reflns_used 8699
_cell_measurement_temperature 293(2)
_cell_measurement_theta_max 28.12
_cell_measurement_theta_min 2.21
_cell_volume 3792.2(3)
_computing_cell_refinement 'Bruker SAINT'
_computing_data_collection 'Bruker APEX2'
_computing_data_reduction 'Bruker SAINT'
_computing_molecular_graphics 'Bruker SHELXTL'
_computing_publication_material 'Bruker SHELXTL'
_computing_structure_refinement 'SHELXL-97 (Sheldrick, 2008)'
_computing_structure_solution 'SHELXS-97 (Sheldrick, 2008)'
_diffrn_ambient_temperature 293(2)
_diffrn_measured_fraction_theta_full 0.986
_diffrn_measured_fraction_theta_max 0.986
_diffrn_measurement_device_type 'Bruker APEX-II CCD'
_diffrn_measurement_method '\f and \w scans'
_diffrn_radiation_monochromator graphite
_diffrn_radiation_source 'fine-focus sealed tube'
_diffrn_radiation_type MoK\a
_diffrn_radiation_wavelength 0.71073
_diffrn_reflns_av_R_equivalents 0.0252
_diffrn_reflns_av_sigmaI/netI 0.0606
_diffrn_reflns_limit_h_max 21
_diffrn_reflns_limit_h_min -13
_diffrn_reflns_limit_k_max 21
_diffrn_reflns_limit_k_min -21
_diffrn_reflns_limit_l_max 22
_diffrn_reflns_limit_l_min -22
_diffrn_reflns_number 27237
_diffrn_reflns_theta_full 28.16
_diffrn_reflns_theta_max 28.16
_diffrn_reflns_theta_min 1.38
_diffrn_standards_number 0
_exptl_absorpt_coefficient_mu 1.748
_exptl_absorpt_correction_T_max 0.7103
_exptl_absorpt_correction_T_min 0.6497
_exptl_absorpt_correction_type multi-scan
_exptl_absorpt_process_details sadabs
_exptl_crystal_density_diffrn 1.422
_exptl_crystal_density_method 'not measured'
_exptl_crystal_F_000 1628
_exptl_crystal_size_max 0.27
_exptl_crystal_size_mid 0.24
_exptl_crystal_size_min 0.21
_platon_squeeze_details
;
;
_refine_diff_density_max 3.045
_refine_diff_density_min -1.739
_refine_diff_density_rms 0.175
_refine_ls_extinction_method none
_refine_ls_goodness_of_fit_ref 1.123
_refine_ls_hydrogen_treatment mixed
_refine_ls_matrix_type full
_refine_ls_number_parameters 867
_refine_ls_number_reflns 18347
_refine_ls_number_restraints 193
_refine_ls_restrained_S_all 1.132
_refine_ls_R_factor_all 0.0740
_refine_ls_R_factor_gt 0.0502
_refine_ls_shift/su_max 0.001
_refine_ls_shift/su_mean 0.000
_refine_ls_structure_factor_coef Fsqd
_refine_ls_weighting_details 'calc w=1/[\s^2^(Fo^2^)+(0.1000P)^2^+0.5000P] where P=(Fo^2^+2Fc^2^)/3'
_refine_ls_weighting_scheme calc
_refine_ls_wR_factor_gt 0.1567
_refine_ls_wR_factor_ref 0.1777
_reflns_number_gt 13112
_reflns_number_total 18347
_reflns_threshold_expression >2sigma(I)
_cod_data_source_file c6ce01585a2.cif
_cod_data_source_block sm
_cod_depositor_comments
;
The following automatic conversions were performed:

'_symmetry_cell_setting' value 'Triclinic' changed to 'triclinic'
according to
/usr/data/users/saulius/crontab/automatic-downloads/rss-feeds/RSC/lib/dictionaries/cif_core.dic
dictionary named 'cif_core.dic' version 2.4.2 from 2011-04-26.

Automatic conversion script
Id: cif_fix_values 4268 2015-11-12 08:31:59Z antanas 

 Adding full bibliography for 7226417--7226424.cif.
;
_cod_original_sg_symbol_H-M P-1
_cod_database_code 7226420

loop_
_symmetry_equiv_pos_as_xyz
'x, y, z'
'-x, -y, -z'

loop_
_atom_site_label
_atom_site_type_symbol
_atom_site_fract_x
_atom_site_fract_y
_atom_site_fract_z
_atom_site_U_iso_or_equiv
_atom_site_adp_type
_atom_site_occupancy
_atom_site_symmetry_multiplicity
_atom_site_calc_flag
_atom_site_refinement_flags
_atom_site_disorder_assembly
_atom_site_disorder_group
C1 C 0.4987(4) 0.0963(4) 0.2959(4) 0.0398(14) Uani 1 1 d . . .
C2 C 0.3954(4) 0.0518(4) 0.2426(4) 0.0377(14) Uani 1 1 d . . .
C3 C 0.3507(4) -0.0051(5) 0.2685(5) 0.0453(16) Uani 1 1 d . . .
H3 H 0.3844 -0.0153 0.3193 0.054 Uiso 1 1 calc R . .
C4 C 0.3441(5) 0.0670(6) 0.1684(5) 0.061(2) Uani 1 1 d . . .
H4 H 0.3728 0.1060 0.1514 0.074 Uiso 1 1 calc R . .
C5 C 0.2561(4) -0.0465(5) 0.2186(4) 0.0434(16) Uani 1 1 d . . .
H5 H 0.2265 -0.0840 0.2365 0.052 Uiso 1 1 calc R . .
C6 C 0.2503(5) 0.0248(6) 0.1185(5) 0.059(2) Uani 1 1 d . . .
H6 H 0.2165 0.0352 0.0677 0.071 Uiso 1 1 calc R . .
C7 C 0.2063(4) -0.0322(4) 0.1429(4) 0.0363(14) Uani 1 1 d . . .
C8 C 0.1055(4) -0.0798(4) 0.0902(4) 0.0338(13) Uani 1 1 d . . .
C9 C -0.0263(4) -0.1513(4) 0.0838(4) 0.0345(13) Uani 1 1 d . . .
C10 C -0.0785(4) -0.1788(4) 0.1304(4) 0.0336(13) Uani 1 1 d . . .
C11 C -0.0497(5) -0.1330(5) 0.2229(5) 0.052(2) Uani 1 1 d . . .
H11 H 0.0054 -0.0867 0.2573 0.062 Uiso 1 1 calc R . .
C12 C -0.1575(4) -0.2516(5) 0.0814(4) 0.0416(16) Uani 1 1 d . . .
H12 H -0.1777 -0.2843 0.0184 0.050 Uiso 1 1 calc R . .
C13 C -0.1019(5) -0.1543(5) 0.2673(4) 0.0497(19) Uani 1 1 d . . .
H13 H -0.0839 -0.1198 0.3296 0.060 Uiso 1 1 calc R . .
C14 C -0.2063(4) -0.2759(4) 0.1259(4) 0.0415(16) Uani 1 1 d . . .
H14 H -0.2577 -0.3263 0.0929 0.050 Uiso 1 1 calc R . .
C15 C -0.1798(4) -0.2269(4) 0.2175(4) 0.0347(13) Uani 1 1 d . . .
C16 C -0.2344(4) -0.2523(4) 0.2644(4) 0.0335(13) Uani 1 1 d . . .
C17 C -0.0249(4) -0.1409(4) -0.0443(4) 0.0345(13) Uani 1 1 d . . .
C18 C -0.0735(4) -0.1636(4) -0.1435(4) 0.0333(13) Uani 1 1 d . . .
C19 C -0.1572(4) -0.2304(5) -0.1969(4) 0.0437(16) Uani 1 1 d . . .
H19 H -0.1834 -0.2588 -0.1694 0.052 Uiso 1 1 calc R . .
C20 C -0.0359(4) -0.1207(5) -0.1863(4) 0.0401(15) Uani 1 1 d . . .
H20 H 0.0189 -0.0741 -0.1513 0.048 Uiso 1 1 calc R . .
C21 C -0.2024(5) -0.2553(5) -0.2906(4) 0.0437(17) Uani 1 1 d . . .
H21 H -0.2594 -0.2989 -0.3252 0.052 Uiso 1 1 calc R . .
C22 C -0.0800(5) -0.1476(4) -0.2797(4) 0.0449(17) Uani 1 1 d . . .
H22 H -0.0536 -0.1197 -0.3074 0.054 Uiso 1 1 calc R . .
C23 C -0.1626(4) -0.2150(4) -0.3336(4) 0.0332(13) Uani 1 1 d . . .
C24 C -0.2091(4) -0.2462(4) -0.4362(4) 0.0301(12) Uani 1 1 d . . .
C25 C 0.7895(4) 0.2615(5) 0.3067(4) 0.0371(14) Uani 1 1 d . B .
C26 C 0.8387(4) 0.2845(4) 0.2540(4) 0.0342(13) Uani 1 1 d . . .
C27 C 0.9318(5) 0.3180(6) 0.2926(5) 0.053(2) Uani 1 1 d . . .
H27 H 0.9664 0.3244 0.3521 0.063 Uiso 1 1 calc R . .
C28 C 0.7869(4) 0.2737(5) 0.1648(4) 0.0462(17) Uani 1 1 d . . .
H28 H 0.7226 0.2522 0.1383 0.055 Uiso 1 1 calc R . .
C29 C 0.9770(4) 0.3430(5) 0.2460(4) 0.0456(18) Uani 1 1 d . . .
H29 H 1.0409 0.3683 0.2751 0.055 Uiso 1 1 calc R . .
C30 C 0.8311(4) 0.2948(5) 0.1153(4) 0.0453(17) Uani 1 1 d . . .
H30 H 0.7965 0.2853 0.0547 0.054 Uiso 1 1 calc R . .
C31 C 0.9276(4) 0.3306(5) 0.1564(4) 0.0368(14) Uani 1 1 d . . .
C32 C 0.9732(4) 0.3571(4) 0.1042(3) 0.0298(12) Uani 1 1 d . . .
C33 C 1.1022(4) 0.4221(4) 0.1005(4) 0.0315(13) Uani 1 1 d . . .
C34 C 1.2030(4) 0.4660(4) 0.1446(4) 0.0347(13) Uani 1 1 d . . .
C35 C 1.2559(4) 0.4801(5) 0.2356(4) 0.0413(16) Uani 1 1 d . . .
H35 H 1.2275 0.4634 0.2685 0.050 Uiso 1 1 calc R . .
C36 C 1.2455(4) 0.4942(4) 0.0981(4) 0.0387(15) Uani 1 1 d . . .
H36 H 1.2106 0.4845 0.0375 0.046 Uiso 1 1 calc R . .
C37 C 1.3505(4) 0.5190(5) 0.2761(4) 0.0416(15) Uani 1 1 d . . .
H37 H 1.3862 0.5251 0.3352 0.050 Uiso 1 1 calc R . .
C38 C 1.3408(4) 0.5375(5) 0.1406(4) 0.0429(16) Uani 1 1 d . . .
H38 H 1.3687 0.5582 0.1094 0.051 Uiso 1 1 calc R . .
C39 C 1.3925(4) 0.5489(4) 0.2296(4) 0.0300(12) Uani 1 1 d . . .
C40 C 1.4956(4) 0.5937(4) 0.2776(4) 0.0277(11) Uani 1 1 d . . .
C41 C 0.9657(4) 0.3646(4) -0.0266(4) 0.0341(13) Uani 1 1 d . . .
C42 C 0.9123(4) 0.3449(4) -0.1243(4) 0.0323(13) Uani 1 1 d . . .
C43 C 0.8190(5) 0.3005(5) -0.1695(4) 0.0501(18) Uani 1 1 d . . .
H43 H 0.7891 0.2846 -0.1372 0.060 Uiso 1 1 calc R . .
C44 C 0.9547(5) 0.3719(6) -0.1726(4) 0.053(2) Uani 1 1 d . . .
H44 H 1.0165 0.4057 -0.1420 0.063 Uiso 1 1 calc R . .
C45 C 0.7688(4) 0.2790(5) -0.2623(4) 0.0437(16) Uani 1 1 d . . .
H45 H 0.7059 0.2491 -0.2919 0.052 Uiso 1 1 calc R . .
C46 C 0.9068(5) 0.3493(5) -0.2644(4) 0.0477(18) Uani 1 1 d . . .
H46 H 0.9373 0.3656 -0.2959 0.057 Uiso 1 1 calc R . .
C47 C 0.8141(4) 0.3028(4) -0.3112(4) 0.0336(13) Uani 1 1 d . . .
C48 C 0.7635(4) 0.2759(4) -0.4117(4) 0.0319(12) Uani 1 1 d . . .
C49 C 0.7540(13) 0.0315(12) 0.5634(12) 0.125(7) Uani 0.755(18) 1 d PU A 1
H49A H 0.7040 0.0585 0.5637 0.188 Uiso 0.755(18) 1 calc PR A 1
H49B H 0.8103 0.0705 0.6161 0.188 Uiso 0.755(18) 1 calc PR A 1
H49C H 0.7401 -0.0262 0.5655 0.188 Uiso 0.755(18) 1 calc PR A 1
C49' C 0.6710(7) -0.0368(7) 0.3973(8) 0.13(2) Uani 0.245(18) 1 d PU A 2
H49D H 0.6329 -0.0037 0.4202 0.188 Uiso 0.245(18) 1 d PR A 2
H49E H 0.6618 -0.0945 0.4002 0.188 Uiso 0.245(18) 1 d PR A 2
H49F H 0.6542 -0.0460 0.3346 0.188 Uiso 0.245(18) 1 d PR A 2
C50 C 0.8738(7) -0.0018(7) 0.5004(8) 0.098(3) Uani 1 1 d RU A .
H50A H 0.9045 -0.0044 0.4611 0.147 Uiso 1 1 calc R . .
H50B H 0.8663 -0.0578 0.5070 0.147 Uiso 1 1 calc R . .
H50C H 0.9104 0.0473 0.5598 0.147 Uiso 1 1 calc R . .
C53 C 0.7738(6) 0.4801(6) 0.4813(7) 0.078(3) Uani 1 1 d U B .
H53A H 0.8227 0.4508 0.4851 0.116 Uiso 1 1 calc R . .
H53B H 0.7992 0.5423 0.5255 0.116 Uiso 1 1 calc R . .
H53C H 0.7448 0.4777 0.4205 0.116 Uiso 1 1 calc R . .
C54 C 0.6079(5) 0.4869(5) 0.4805(6) 0.059(2) Uani 1 1 d U B .
H54A H 0.5955 0.4878 0.4218 0.088 Uiso 1 1 calc R . .
H54B H 0.6324 0.5478 0.5275 0.088 Uiso 1 1 calc R . .
H54C H 0.5514 0.4587 0.4795 0.088 Uiso 1 1 calc R . .
C55 C -0.0092(6) -0.2354(7) -0.5394(8) 0.087(3) Uani 1 1 d U . .
H55A H -0.0029 -0.2547 -0.5962 0.131 Uiso 1 1 calc R . .
H55B H 0.0512 -0.2099 -0.4886 0.131 Uiso 1 1 calc R . .
H55C H -0.0429 -0.1904 -0.5361 0.131 Uiso 1 1 calc R . .
C56 C -0.0128(5) -0.4093(5) -0.5750(6) 0.063(2) Uani 1 1 d U . .
H56A H -0.0391 -0.4655 -0.5758 0.094 Uiso 1 1 calc R . .
H56B H 0.0523 -0.3884 -0.5348 0.094 Uiso 1 1 calc R . .
H56C H -0.0215 -0.4183 -0.6361 0.094 Uiso 1 1 calc R . .
C57 C -0.4363(8) -0.5380(7) -0.9038(7) 0.092(3) Uani 1 1 d U . .
H57A H -0.4940 -0.5483 -0.8989 0.139 Uiso 1 1 calc R . .
H57B H -0.4436 -0.5801 -0.9627 0.139 Uiso 1 1 calc R . .
H57C H -0.4185 -0.4772 -0.8975 0.139 Uiso 1 1 calc R . .
C58 C -0.2488(7) -0.5169(7) -0.8330(8) 0.088(3) Uani 1 1 d U . .
H58A H -0.2391 -0.4541 -0.8217 0.132 Uiso 1 1 calc R . .
H58B H -0.2594 -0.5524 -0.8953 0.132 Uiso 1 1 calc R . .
H58C H -0.1948 -0.5249 -0.7915 0.132 Uiso 1 1 calc R . .
C59 C -0.4944(6) -0.1111(5) -0.5433(7) 0.071(2) Uani 1 1 d U . .
H59A H -0.4420 -0.0705 -0.4873 0.106 Uiso 1 1 calc R . .
H59B H -0.5494 -0.1137 -0.5330 0.106 Uiso 1 1 calc R . .
H59C H -0.5012 -0.0898 -0.5902 0.106 Uiso 1 1 calc R . .
C60 C -0.4594(6) -0.2391(6) -0.4779(5) 0.063(2) Uani 1 1 d U . .
H60A H -0.4402 -0.2935 -0.4836 0.094 Uiso 1 1 calc R . .
H60B H -0.5162 -0.2449 -0.4709 0.094 Uiso 1 1 calc R . .
H60C H -0.4122 -0.1886 -0.4251 0.094 Uiso 1 1 calc R . .
Sm1 Sm 0.691927(18) 0.19317(2) 0.391971(19) 0.02857(9) Uani 1 1 d . . .
Sm2 Sm -0.309468(18) -0.321906(19) -0.635990(18) 0.02579(9) Uani 1 1 d . . .
N1 N 0.0616(3) -0.1074(4) 0.1328(3) 0.0364(12) Uani 1 1 d . . .
N2 N -0.0733(3) -0.1725(4) -0.0071(3) 0.0365(12) Uani 1 1 d . . .
N3 N 0.0652(3) -0.0926(4) 0.0018(3) 0.0366(12) Uani 1 1 d . . .
N4 N 1.0639(3) 0.3978(3) 0.1496(3) 0.0336(11) Uani 1 1 d . . .
N5 N 0.9212(3) 0.3380(4) 0.0167(3) 0.0358(12) Uani 1 1 d . . .
N6 N 1.0558(3) 0.4072(4) 0.0117(3) 0.0357(12) Uani 1 1 d . . .
O1 O 0.5469(3) 0.0754(3) 0.3582(3) 0.0492(12) Uani 1 1 d . B .
O2 O 0.5327(3) 0.1553(4) 0.2759(4) 0.0571(14) Uani 1 1 d . B .
O3 O -0.2187(3) -0.2001(3) 0.3443(3) 0.0475(12) Uani 1 1 d . . .
O4 O -0.2936(3) -0.3272(3) 0.2227(3) 0.0474(12) Uani 1 1 d . . .
O5 O -0.2715(3) -0.3208(3) -0.4826(3) 0.0405(10) Uani 1 1 d . . .
O6 O -0.1847(3) -0.2006(3) -0.4727(3) 0.0436(11) Uani 1 1 d . . .
O7 O 0.7022(3) 0.2443(4) 0.2735(3) 0.0492(13) Uani 1 1 d . B .
O8 O 0.8351(3) 0.2569(4) 0.3804(3) 0.0540(14) Uani 1 1 d . B .
O9 O 1.5424(3) 0.5958(3) 0.3546(3) 0.0357(10) Uani 1 1 d . . .
O10 O 1.5305(3) 0.6311(3) 0.2384(3) 0.0400(10) Uani 1 1 d . . .
O11 O 0.8067(3) 0.3012(3) -0.4517(3) 0.0395(10) Uani 1 1 d . . .
O12 O 0.6813(3) 0.2271(3) -0.4556(3) 0.0418(11) Uani 1 1 d . . .
O13 O 0.7840(4) 0.1097(4) 0.4601(4) 0.0615(14) Uani 1 1 d . A .
O15 O 0.6460(4) 0.3322(3) 0.4261(3) 0.0503(12) Uani 1 1 d . B .
O16 O -0.1644(3) -0.3605(3) -0.6087(3) 0.0508(12) Uani 1 1 d . . .
O17 O -0.3388(3) -0.4826(3) -0.7242(4) 0.0522(13) Uani 1 1 d . . .
O18 O -0.3817(3) -0.2061(3) -0.5806(4) 0.0473(12) Uani 1 1 d . . .
S1 S 0.7688(2) 0.01473(17) 0.4537(2) 0.1096(12) Uani 1 1 d U . .
O14 O 0.6880(18) 0.0573(15) 0.2719(11) 0.052(3) Uani 0.50 1 d PU B 1
S2 S 0.6593(4) -0.0027(4) 0.1759(3) 0.0834(15) Uani 0.50 1 d PU B 1
C51 C 0.7554(17) -0.0156(18) 0.1507(17) 0.116(9) Uani 0.50 1 d PDU B 1
H51A H 0.8134 0.0262 0.1984 0.174 Uiso 0.50 1 d PR B 1
H51B H 0.7514 -0.0205 0.0919 0.174 Uiso 0.50 1 d PR B 1
H51C H 0.7516 -0.0740 0.1521 0.174 Uiso 0.50 1 d PR B 1
C52 C 0.6130(15) 0.0372(13) 0.1013(14) 0.086(5) Uani 0.50 1 d PDU B 1
H52A H 0.5477 0.0078 0.0679 0.129 Uiso 0.50 1 calc PR B 1
H52B H 0.6413 0.0261 0.0592 0.129 Uiso 0.50 1 calc PR B 1
H52C H 0.6228 0.1012 0.1326 0.129 Uiso 0.50 1 calc PR B 1
O14' O 0.683(2) 0.0672(17) 0.2548(14) 0.075(4) Uani 0.50 1 d PU B 2
H14A H 0.7209 0.0354 0.2851 0.091 Uiso 0.50 1 d PR B 2
C51' C 0.7118(11) 0.0489(9) 0.1759(10) 0.050(3) Uani 0.50 1 d PU B 2
H51D H 0.7451 0.1050 0.1819 0.075 Uiso 0.50 1 calc PR B 2
H51E H 0.6574 0.0215 0.1184 0.075 Uiso 0.50 1 calc PR B 2
H51F H 0.7508 0.0087 0.1779 0.075 Uiso 0.50 1 calc PR B 2
S3 S 0.69043(14) 0.42416(12) 0.50449(12) 0.0505(4) Uani 1 1 d U . .
S4 S -0.06860(13) -0.32715(15) -0.53464(14) 0.0549(5) Uani 1 1 d U . .
S5 S -0.34893(16) -0.55374(14) -0.81513(17) 0.0687(6) Uani 1 1 d U . .
S6 S -0.47730(12) -0.22079(13) -0.57924(13) 0.0505(4) Uani 1 1 d U . .

loop_
_atom_site_aniso_label
_atom_site_aniso_U_11
_atom_site_aniso_U_22
_atom_site_aniso_U_33
_atom_site_aniso_U_23
_atom_site_aniso_U_13
_atom_site_aniso_U_12
C1 0.023(3) 0.045(3) 0.038(3) 0.012(3) 0.006(3) 0.004(3)
C2 0.024(3) 0.041(3) 0.038(3) 0.014(3) 0.008(3) -0.001(3)
C3 0.027(3) 0.059(4) 0.039(3) 0.028(3) -0.001(3) 0.000(3)
C4 0.027(4) 0.088(6) 0.043(4) 0.032(4) -0.005(3) -0.023(4)
C5 0.032(3) 0.059(4) 0.033(3) 0.029(3) 0.003(3) -0.004(3)
C6 0.031(4) 0.085(5) 0.051(4) 0.043(4) 0.001(3) -0.010(4)
C7 0.023(3) 0.046(3) 0.025(3) 0.008(3) 0.004(2) -0.007(2)
C8 0.029(3) 0.039(3) 0.017(2) 0.007(2) 0.003(2) -0.008(2)
C9 0.026(3) 0.047(3) 0.020(3) 0.014(2) 0.003(2) -0.002(3)
C10 0.025(3) 0.048(3) 0.022(3) 0.017(2) 0.005(2) -0.002(2)
C11 0.038(4) 0.066(4) 0.035(3) 0.018(3) 0.010(3) -0.018(3)
C12 0.032(3) 0.058(4) 0.024(3) 0.013(3) 0.012(3) -0.005(3)
C13 0.041(4) 0.076(5) 0.019(3) 0.014(3) 0.010(3) -0.007(3)
C14 0.027(3) 0.047(4) 0.035(3) 0.008(3) 0.011(3) -0.011(3)
C15 0.032(3) 0.043(3) 0.025(3) 0.019(3) 0.006(2) 0.000(3)
C16 0.025(3) 0.051(3) 0.031(3) 0.027(3) 0.011(2) 0.008(3)
C17 0.018(3) 0.054(4) 0.018(3) 0.014(2) -0.002(2) -0.003(2)
C18 0.032(3) 0.040(3) 0.023(3) 0.014(2) 0.010(2) -0.002(2)
C19 0.030(3) 0.062(4) 0.029(3) 0.018(3) 0.008(3) -0.006(3)
C20 0.032(3) 0.052(4) 0.030(3) 0.020(3) 0.008(3) -0.006(3)
C21 0.035(3) 0.053(4) 0.022(3) 0.010(3) 0.003(3) -0.014(3)
C22 0.045(4) 0.050(4) 0.034(3) 0.025(3) 0.009(3) -0.007(3)
C23 0.029(3) 0.041(3) 0.025(3) 0.014(2) 0.007(2) 0.005(2)
C24 0.030(3) 0.034(3) 0.023(3) 0.014(2) 0.007(2) 0.005(2)
C25 0.028(3) 0.059(4) 0.033(3) 0.024(3) 0.019(3) 0.009(3)
C26 0.024(3) 0.049(3) 0.036(3) 0.022(3) 0.017(3) 0.007(3)
C27 0.033(4) 0.100(6) 0.033(3) 0.037(4) 0.015(3) 0.012(4)
C28 0.024(3) 0.081(5) 0.036(3) 0.030(3) 0.012(3) 0.005(3)
C29 0.023(3) 0.080(5) 0.021(3) 0.024(3) -0.002(2) -0.004(3)
C30 0.027(3) 0.077(5) 0.034(3) 0.031(3) 0.011(3) 0.002(3)
C31 0.028(3) 0.060(4) 0.034(3) 0.023(3) 0.024(3) 0.013(3)
C32 0.024(3) 0.044(3) 0.017(2) 0.016(2) 0.003(2) 0.003(2)
C33 0.018(3) 0.048(3) 0.029(3) 0.020(3) 0.009(2) 0.002(2)
C34 0.018(3) 0.052(4) 0.030(3) 0.017(3) 0.009(2) 0.001(2)
C35 0.020(3) 0.068(4) 0.027(3) 0.024(3) 0.001(2) -0.003(3)
C36 0.020(3) 0.062(4) 0.017(3) 0.017(3) -0.005(2) -0.005(3)
C37 0.032(3) 0.061(4) 0.032(3) 0.027(3) 0.010(3) 0.001(3)
C38 0.025(3) 0.074(5) 0.027(3) 0.025(3) 0.009(2) 0.000(3)
C39 0.019(3) 0.039(3) 0.024(3) 0.013(2) 0.004(2) 0.001(2)
C40 0.019(3) 0.032(3) 0.032(3) 0.015(2) 0.009(2) 0.005(2)
C41 0.020(3) 0.054(4) 0.027(3) 0.018(3) 0.010(2) 0.003(3)
C42 0.028(3) 0.040(3) 0.024(3) 0.017(2) 0.005(2) 0.000(2)
C43 0.037(4) 0.074(5) 0.031(3) 0.025(3) 0.009(3) -0.005(3)
C44 0.024(3) 0.095(6) 0.026(3) 0.028(4) 0.003(3) -0.010(3)
C45 0.020(3) 0.071(4) 0.024(3) 0.018(3) -0.001(2) -0.006(3)
C46 0.032(3) 0.076(5) 0.033(3) 0.033(3) 0.007(3) -0.001(3)
C47 0.029(3) 0.045(3) 0.026(3) 0.018(3) 0.008(2) 0.008(3)
C48 0.031(3) 0.037(3) 0.026(3) 0.015(2) 0.009(2) 0.008(2)
C49 0.140(10) 0.131(9) 0.122(9) 0.067(7) 0.064(7) 0.027(6)
C49' 0.12(2) 0.12(2) 0.13(2) 0.062(13) 0.051(13) 0.025(11)
C50 0.086(6) 0.084(6) 0.104(6) 0.040(5) 0.017(5) 0.028(5)
C53 0.058(5) 0.081(5) 0.107(6) 0.046(5) 0.042(5) 0.020(4)
C54 0.053(4) 0.056(4) 0.074(5) 0.030(4) 0.030(4) 0.023(3)
C55 0.056(5) 0.086(6) 0.117(7) 0.055(5) 0.021(5) 0.020(4)
C56 0.040(4) 0.066(4) 0.080(5) 0.029(4) 0.022(4) 0.022(3)
C57 0.087(6) 0.092(6) 0.075(6) 0.018(5) 0.023(5) 0.035(5)
C58 0.079(6) 0.076(5) 0.107(7) 0.014(5) 0.060(5) 0.028(5)
C59 0.069(5) 0.067(5) 0.084(6) 0.028(4) 0.042(5) 0.028(4)
C60 0.063(5) 0.075(5) 0.053(4) 0.017(4) 0.037(4) 0.019(4)
Sm1 0.01872(15) 0.04210(18) 0.02123(15) 0.01409(12) 0.00548(11) 0.00302(12)
Sm2 0.01698(14) 0.03630(16) 0.02109(15) 0.01228(12) 0.00621(11) 0.00237(11)
N1 0.022(2) 0.057(3) 0.020(2) 0.019(2) 0.0016(19) -0.004(2)
N2 0.024(2) 0.054(3) 0.023(2) 0.014(2) 0.007(2) -0.003(2)
N3 0.024(2) 0.058(3) 0.025(2) 0.020(2) 0.009(2) -0.002(2)
N4 0.022(2) 0.054(3) 0.015(2) 0.015(2) -0.0001(18) 0.000(2)
N5 0.023(2) 0.056(3) 0.024(2) 0.022(2) 0.005(2) 0.002(2)
N6 0.018(2) 0.058(3) 0.026(2) 0.019(2) 0.006(2) 0.003(2)
O1 0.024(2) 0.065(3) 0.046(3) 0.025(2) 0.004(2) -0.001(2)
O2 0.029(3) 0.069(3) 0.058(3) 0.032(3) 0.004(2) -0.009(2)
O3 0.057(3) 0.051(3) 0.030(2) 0.014(2) 0.023(2) -0.002(2)
O4 0.038(3) 0.061(3) 0.037(2) 0.017(2) 0.018(2) -0.009(2)
O5 0.036(2) 0.051(3) 0.024(2) 0.0140(19) 0.0063(18) 0.002(2)
O6 0.042(3) 0.056(3) 0.026(2) 0.019(2) 0.009(2) 0.001(2)
O7 0.026(2) 0.091(4) 0.045(3) 0.043(3) 0.017(2) 0.011(2)
O8 0.030(2) 0.105(4) 0.042(3) 0.046(3) 0.018(2) 0.011(3)
O9 0.0169(19) 0.055(3) 0.031(2) 0.021(2) 0.0060(16) -0.0005(18)
O10 0.023(2) 0.068(3) 0.028(2) 0.024(2) 0.0084(17) 0.003(2)
O11 0.028(2) 0.063(3) 0.024(2) 0.021(2) 0.0073(17) 0.004(2)
O12 0.029(2) 0.064(3) 0.023(2) 0.018(2) 0.0060(17) -0.002(2)
O13 0.051(3) 0.062(3) 0.059(3) 0.027(3) 0.008(3) 0.016(3)
O15 0.053(3) 0.048(3) 0.046(3) 0.021(2) 0.013(2) 0.024(2)
O16 0.020(2) 0.068(3) 0.049(3) 0.014(2) 0.008(2) 0.010(2)
O17 0.043(3) 0.036(2) 0.056(3) 0.008(2) 0.013(2) 0.001(2)
O18 0.038(3) 0.051(3) 0.063(3) 0.022(2) 0.032(2) 0.021(2)
S1 0.0846(19) 0.0567(13) 0.110(2) 0.0219(14) -0.0254(16) 0.0135(13)
O14 0.081(5) 0.063(5) 0.030(4) 0.027(3) 0.032(4) 0.029(4)
S2 0.100(3) 0.071(3) 0.051(2) 0.013(2) 0.020(2) 0.005(3)
C51 0.108(11) 0.124(12) 0.110(12) 0.032(8) 0.056(9) 0.040(9)
C52 0.092(9) 0.073(8) 0.072(8) 0.029(7) 0.016(7) 0.014(7)
O14' 0.091(5) 0.071(5) 0.061(6) 0.022(5) 0.033(5) 0.021(5)
C51' 0.058(6) 0.045(5) 0.059(5) 0.038(4) 0.025(4) 0.003(4)
S3 0.0582(12) 0.0499(10) 0.0384(9) 0.0195(8) 0.0142(8) 0.0158(9)
S4 0.0328(9) 0.0740(12) 0.0509(10) 0.0297(10) 0.0077(8) 0.0123(9)
S5 0.0539(13) 0.0496(11) 0.0730(14) 0.0009(10) 0.0210(11) 0.0095(9)
S6 0.0370(9) 0.0573(10) 0.0498(10) 0.0144(8) 0.0177(8) 0.0164(8)

loop_
_atom_type_symbol
_atom_type_description
_atom_type_scat_dispersion_real
_atom_type_scat_dispersion_imag
_atom_type_scat_source
C C 0.0033 0.0016 'International Tables Vol C Tables 4.2.6.8 and 6.1.1.4'
H H 0.0000 0.0000 'International Tables Vol C Tables 4.2.6.8 and 6.1.1.4'
N N 0.0061 0.0033 'International Tables Vol C Tables 4.2.6.8 and 6.1.1.4'
O O 0.0106 0.0060 'International Tables Vol C Tables 4.2.6.8 and 6.1.1.4'
S S 0.1246 0.1234 'International Tables Vol C Tables 4.2.6.8 and 6.1.1.4'
Sm Sm -0.1638 3.4418 'International Tables Vol C Tables 4.2.6.8 and 6.1.1.4'

loop_
_geom_angle_atom_site_label_1
_geom_angle_atom_site_label_2
_geom_angle_atom_site_label_3
_geom_angle
_geom_angle_site_symmetry_1
_geom_angle_site_symmetry_3
O1 C1 O2 122.5(6) . .
O1 C1 C2 120.4(6) . .
O2 C1 C2 117.1(6) . .
O1 C1 Sm1 64.3(3) . .
O2 C1 Sm1 58.2(3) . .
C2 C1 Sm1 175.0(5) . .
C4 C2 C3 118.8(6) . .
C4 C2 C1 120.7(6) . .
C3 C2 C1 120.5(6) . .
C5 C3 C2 120.2(6) . .
C5 C3 H3 119.9 . .
C2 C3 H3 119.9 . .
C2 C4 C6 120.7(6) . .
C2 C4 H4 119.6 . .
C6 C4 H4 119.6 . .
C7 C5 C3 120.1(6) . .
C7 C5 H5 119.9 . .
C3 C5 H5 119.9 . .
C7 C6 C4 120.7(7) . .
C7 C6 H6 119.7 . .
C4 C6 H6 119.7 . .
C6 C7 C5 119.5(6) . .
C6 C7 C8 122.2(6) . .
C5 C7 C8 118.3(5) . .
N1 C8 N3 124.3(5) . .
N1 C8 C7 118.3(5) . .
N3 C8 C7 117.4(5) . .
N1 C9 N2 124.2(5) . .
N1 C9 C10 118.2(5) . .
N2 C9 C10 117.6(5) . .
C11 C10 C12 118.5(5) . .
C11 C10 C9 120.4(5) . .
C12 C10 C9 121.0(5) . .
C10 C11 C13 121.1(6) . .
C10 C11 H11 119.4 . .
C13 C11 H11 119.4 . .
C10 C12 C14 120.3(5) . .
C10 C12 H12 119.8 . .
C14 C12 H12 119.8 . .
C15 C13 C11 119.2(6) . .
C15 C13 H13 120.4 . .
C11 C13 H13 120.4 . .
C15 C14 C12 120.7(5) . .
C15 C14 H14 119.6 . .
C12 C14 H14 119.6 . .
C14 C15 C13 119.8(5) . .
C14 C15 C16 120.3(5) . .
C13 C15 C16 119.9(5) . .
O4 C16 O3 121.4(5) . .
O4 C16 C15 118.4(5) . .
O3 C16 C15 120.2(5) . .
O4 C16 Sm2 60.7(3) . 1_556
O3 C16 Sm2 61.8(3) . 1_556
C15 C16 Sm2 167.5(4) . 1_556
N2 C17 N3 124.5(5) . .
N2 C17 C18 116.7(5) . .
N3 C17 C18 118.7(5) . .
C19 C18 C20 118.5(5) . .
C19 C18 C17 119.8(5) . .
C20 C18 C17 121.6(5) . .
C21 C19 C18 121.0(6) . .
C21 C19 H19 119.5 . .
C18 C19 H19 119.5 . .
C22 C20 C18 120.1(6) . .
C22 C20 H20 120.0 . .
C18 C20 H20 120.0 . .
C19 C21 C23 120.3(5) . .
C19 C21 H21 119.9 . .
C23 C21 H21 119.9 . .
C20 C22 C23 121.6(6) . .
C20 C22 H22 119.2 . .
C23 C22 H22 119.2 . .
C22 C23 C21 118.5(5) . .
C22 C23 C24 121.4(5) . .
C21 C23 C24 120.1(5) . .
O6 C24 O5 122.3(5) . .
O6 C24 C23 120.4(5) . .
O5 C24 C23 117.3(5) . .
O6 C24 Sm2 65.1(3) . .
O5 C24 Sm2 57.2(3) . .
C23 C24 Sm2 174.5(4) . .
O8 C25 O7 121.3(5) . .
O8 C25 C26 119.6(5) . .
O7 C25 C26 119.0(5) . .
O8 C25 Sm1 61.2(3) . .
O7 C25 Sm1 60.4(3) . .
C26 C25 Sm1 172.4(5) . .
C27 C26 C28 119.5(5) . .
C27 C26 C25 121.3(6) . .
C28 C26 C25 119.2(5) . .
C26 C27 C29 121.6(6) . .
C26 C27 H27 119.2 . .
C29 C27 H27 119.2 . .
C30 C28 C26 119.9(6) . .
C30 C28 H28 120.0 . .
C26 C28 H28 120.0 . .
C31 C29 C27 120.2(6) . .
C31 C29 H29 119.9 . .
C27 C29 H29 119.9 . .
C28 C30 C31 120.1(6) . .
C28 C30 H30 119.9 . .
C31 C30 H30 119.9 . .
C29 C31 C30 118.6(5) . .
C29 C31 C32 122.0(5) . .
C30 C31 C32 119.4(5) . .
N5 C32 N4 125.5(5) . .
N5 C32 C31 117.9(5) . .
N4 C32 C31 116.6(5) . .
N4 C33 N6 124.7(5) . .
N4 C33 C34 118.5(5) . .
N6 C33 C34 116.8(5) . .
C36 C34 C35 119.4(5) . .
C36 C34 C33 121.0(5) . .
C35 C34 C33 119.6(5) . .
C37 C35 C34 119.6(5) . .
C37 C35 H35 120.2 . .
C34 C35 H35 120.2 . .
C34 C36 C38 121.0(5) . .
C34 C36 H36 119.5 . .
C38 C36 H36 119.5 . .
C35 C37 C39 120.6(6) . .
C35 C37 H37 119.7 . .
C39 C37 H37 119.7 . .
C39 C38 C36 118.9(5) . .
C39 C38 H38 120.5 . .
C36 C38 H38 120.5 . .
C38 C39 C37 120.3(5) . .
C38 C39 C40 120.8(5) . .
C37 C39 C40 118.9(5) . .
O9 C40 O10 122.7(5) . .
O9 C40 C39 119.7(5) . .
O10 C40 C39 117.5(5) . .
O9 C40 Sm2 61.7(3) . 1_766
O10 C40 Sm2 61.1(3) . 1_766
C39 C40 Sm2 178.5(4) . 1_766
N6 C41 N5 124.8(5) . .
N6 C41 C42 117.1(5) . .
N5 C41 C42 118.1(5) . .
C43 C42 C44 118.5(5) . .
C43 C42 C41 120.8(5) . .
C44 C42 C41 120.7(5) . .
C42 C43 C45 121.1(6) . .
C42 C43 H43 119.4 . .
C45 C43 H43 119.4 . .
C46 C44 C42 120.9(6) . .
C46 C44 H44 119.6 . .
C42 C44 H44 119.6 . .
C43 C45 C47 119.5(5) . .
C43 C45 H45 120.3 . .
C47 C45 H45 120.3 . .
C44 C46 C47 121.3(6) . .
C44 C46 H46 119.4 . .
C47 C46 H46 119.4 . .
C46 C47 C45 118.6(5) . .
C46 C47 C48 120.8(5) . .
C45 C47 C48 120.6(5) . .
O12 C48 O11 121.3(5) . .
O12 C48 C47 120.7(5) . .
O11 C48 C47 118.0(5) . .
O12 C48 Sm1 63.0(3) . 1_554
O11 C48 Sm1 59.6(3) . 1_554
C47 C48 Sm1 166.1(4) . 1_554
S1 C49 H49A 109.5 . .
S1 C49 H49B 109.5 . .
S1 C49 H49C 109.5 . .
S1 C49' H49D 109.4 . .
S1 C49' H49E 109.4 . .
H49D C49' H49E 109.5 . .
S1 C49' H49F 109.5 . .
H49D C49' H49F 109.5 . .
H49E C49' H49F 109.5 . .
S1 C50 H50A 109.5 . .
S1 C50 H50B 109.5 . .
H50A C50 H50B 109.5 . .
S1 C50 H50C 109.5 . .
H50A C50 H50C 109.5 . .
H50B C50 H50C 109.5 . .
S3 C53 H53A 109.5 . .
S3 C53 H53B 109.5 . .
H53A C53 H53B 109.5 . .
S3 C53 H53C 109.5 . .
H53A C53 H53C 109.5 . .
H53B C53 H53C 109.5 . .
S3 C54 H54A 109.5 . .
S3 C54 H54B 109.5 . .
H54A C54 H54B 109.5 . .
S3 C54 H54C 109.5 . .
H54A C54 H54C 109.5 . .
H54B C54 H54C 109.5 . .
S4 C55 H55A 109.5 . .
S4 C55 H55B 109.5 . .
H55A C55 H55B 109.5 . .
S4 C55 H55C 109.5 . .
H55A C55 H55C 109.5 . .
H55B C55 H55C 109.5 . .
S4 C56 H56A 109.5 . .
S4 C56 H56B 109.5 . .
H56A C56 H56B 109.5 . .
S4 C56 H56C 109.5 . .
H56A C56 H56C 109.5 . .
H56B C56 H56C 109.5 . .
S5 C57 H57A 109.5 . .
S5 C57 H57B 109.5 . .
H57A C57 H57B 109.5 . .
S5 C57 H57C 109.5 . .
H57A C57 H57C 109.5 . .
H57B C57 H57C 109.5 . .
S5 C58 H58A 109.5 . .
S5 C58 H58B 109.5 . .
H58A C58 H58B 109.5 . .
S5 C58 H58C 109.5 . .
H58A C58 H58C 109.5 . .
H58B C58 H58C 109.5 . .
S6 C59 H59A 109.5 . .
S6 C59 H59B 109.5 . .
H59A C59 H59B 109.5 . .
S6 C59 H59C 109.5 . .
H59A C59 H59C 109.5 . .
H59B C59 H59C 109.5 . .
S6 C60 H60A 109.5 . .
S6 C60 H60B 109.5 . .
H60A C60 H60B 109.5 . .
S6 C60 H60C 109.5 . .
H60A C60 H60C 109.5 . .
H60B C60 H60C 109.5 . .
O13 Sm1 O15 143.66(17) . .
O13 Sm1 O14 70.4(4) . .
O15 Sm1 O14 145.7(4) . .
O13 Sm1 O2 134.53(18) . .
O15 Sm1 O2 73.91(18) . .
O14 Sm1 O2 79.7(6) . .
O13 Sm1 O11 72.41(17) . 1_556
O15 Sm1 O11 73.08(16) . 1_556
O14 Sm1 O11 136.1(6) . 1_556
O2 Sm1 O11 144.20(18) . 1_556
O13 Sm1 O14' 78.2(6) . .
O15 Sm1 O14' 137.6(6) . .
O14 Sm1 O14' 8.6(8) . .
O2 Sm1 O14' 75.6(7) . .
O11 Sm1 O14' 139.9(7) 1_556 .
O13 Sm1 O7 127.94(18) . .
O15 Sm1 O7 75.75(17) . .
O14 Sm1 O7 76.0(4) . .
O2 Sm1 O7 73.31(15) . .
O11 Sm1 O7 111.05(15) 1_556 .
O14' Sm1 O7 67.7(5) . .
O13 Sm1 O8 84.77(18) . .
O15 Sm1 O8 95.12(18) . .
O14 Sm1 O8 82.2(6) . .
O2 Sm1 O8 124.79(16) . .
O11 Sm1 O8 71.89(15) 1_556 .
O14' Sm1 O8 78.9(7) . .
O7 Sm1 O8 51.74(14) . .
O13 Sm1 O12 74.60(18) . 1_556
O15 Sm1 O12 75.37(16) . 1_556
O14 Sm1 O12 134.0(4) . 1_556
O2 Sm1 O12 106.14(16) . 1_556
O11 Sm1 O12 51.80(13) 1_556 1_556
O14' Sm1 O12 142.1(5) . 1_556
O7 Sm1 O12 149.96(17) . 1_556
O8 Sm1 O12 123.42(14) . 1_556
O13 Sm1 O1 87.57(17) . .
O15 Sm1 O1 102.68(17) . .
O14 Sm1 O1 76.6(6) . .
O2 Sm1 O1 51.88(16) . .
O11 Sm1 O1 124.20(14) 1_556 .
O14' Sm1 O1 80.2(7) . .
O7 Sm1 O1 121.85(15) . .
O8 Sm1 O1 158.82(18) . .
O12 Sm1 O1 72.94(14) 1_556 .
O13 Sm1 C48 68.50(18) . 1_556
O15 Sm1 C48 75.53(17) . 1_556
O14 Sm1 C48 138.7(4) . 1_556
O2 Sm1 C48 129.15(18) . 1_556
O11 Sm1 C48 26.15(14) 1_556 1_556
O14' Sm1 C48 146.6(6) . 1_556
O7 Sm1 C48 134.82(17) . 1_556
O8 Sm1 C48 97.43(16) . 1_556
O12 Sm1 C48 26.00(14) 1_556 1_556
O1 Sm1 C48 98.07(16) . 1_556
O13 Sm1 C25 105.98(19) . .
O15 Sm1 C25 86.43(19) . .
O14 Sm1 C25 76.5(5) . .
O2 Sm1 C25 99.09(17) . .
O11 Sm1 C25 92.35(16) 1_556 .
O14' Sm1 C25 70.1(6) . .
O7 Sm1 C25 26.08(16) . .
O8 Sm1 C25 25.73(16) . .
O12 Sm1 C25 143.00(16) 1_556 .
O1 Sm1 C25 143.45(17) . .
C48 Sm1 C25 118.46(17) 1_556 .
O16 Sm2 O17 70.34(17) . .
O16 Sm2 O18 144.26(16) . .
O17 Sm2 O18 143.59(16) . .
O16 Sm2 O5 80.76(16) . .
O17 Sm2 O5 99.00(17) . .
O18 Sm2 O5 81.96(17) . .
O16 Sm2 O4 80.24(17) . 1_554
O17 Sm2 O4 77.47(17) . 1_554
O18 Sm2 O4 112.27(17) . 1_554
O5 Sm2 O4 160.75(16) . 1_554
O16 Sm2 O10 139.86(16) . 1_344
O17 Sm2 O10 75.28(17) . 1_344
O18 Sm2 O10 74.82(16) . 1_344
O5 Sm2 O10 125.33(13) . 1_344
O4 Sm2 O10 72.53(14) 1_554 1_344
O16 Sm2 O9 129.55(16) . 1_344
O17 Sm2 O9 71.43(16) . 1_344
O18 Sm2 O9 73.98(15) . 1_344
O5 Sm2 O9 74.03(13) . 1_344
O4 Sm2 O9 121.37(14) 1_554 1_344
O10 Sm2 O9 52.29(13) 1_344 1_344
O16 Sm2 O3 78.71(18) . 1_554
O17 Sm2 O3 123.78(16) . 1_554
O18 Sm2 O3 83.95(16) . 1_554
O5 Sm2 O3 121.20(14) . 1_554
O4 Sm2 O3 51.33(14) 1_554 1_554
O10 Sm2 O3 104.84(15) 1_344 1_554
O9 Sm2 O3 151.41(16) 1_344 1_554
O16 Sm2 O6 72.13(16) . .
O17 Sm2 O6 134.94(17) . .
O18 Sm2 O6 72.69(16) . .
O5 Sm2 O6 50.66(13) . .
O4 Sm2 O6 119.37(13) 1_554 .
O10 Sm2 O6 147.49(16) 1_344 .
O9 Sm2 O6 117.89(13) 1_344 .
O3 Sm2 O6 70.62(14) 1_554 .
O16 Sm2 C40 140.47(16) . 1_344
O17 Sm2 C40 70.60(17) . 1_344
O18 Sm2 C40 73.35(16) . 1_344
O5 Sm2 C40 99.60(15) . 1_344
O4 Sm2 C40 97.02(15) 1_554 1_344
O10 Sm2 C40 26.42(14) 1_344 1_344
O9 Sm2 C40 25.89(14) 1_344 1_344
O3 Sm2 C40 129.74(16) 1_554 1_344
O6 Sm2 C40 137.35(15) . 1_344
O16 Sm2 C16 75.40(17) . 1_554
O17 Sm2 C16 99.56(18) . 1_554
O18 Sm2 C16 101.16(17) . 1_554
O5 Sm2 C16 142.60(15) . 1_554
O4 Sm2 C16 25.76(15) 1_554 1_554
O10 Sm2 C16 90.80(14) 1_344 1_554
O9 Sm2 C16 143.01(15) 1_344 1_554
O3 Sm2 C16 25.88(16) 1_554 1_554
O6 Sm2 C16 94.21(15) . 1_554
C40 Sm2 C16 117.14(16) 1_344 1_554
O16 Sm2 C24 75.32(17) . .
O17 Sm2 C24 118.87(17) . .
O18 Sm2 C24 75.63(17) . .
O5 Sm2 C24 25.51(14) . .
O4 Sm2 C24 142.53(15) 1_554 .
O10 Sm2 C24 141.64(15) 1_344 .
O9 Sm2 C24 96.10(14) 1_344 .
O3 Sm2 C24 95.76(15) 1_554 .
O6 Sm2 C24 25.16(14) . .
C40 Sm2 C24 119.86(16) 1_344 .
C16 Sm2 C24 118.62(16) 1_554 .
C9 N1 C8 116.8(5) . .
C17 N2 C9 115.2(5) . .
C8 N3 C17 114.8(5) . .
C32 N4 C33 114.7(4) . .
C32 N5 C41 115.2(5) . .
C41 N6 C33 115.0(5) . .
C1 O1 Sm1 89.7(4) . .
C1 O2 Sm1 95.9(4) . .
C16 O3 Sm2 92.3(3) . 1_556
C16 O4 Sm2 93.5(3) . 1_556
C24 O5 Sm2 97.3(3) . .
C24 O6 Sm2 89.8(3) . .
C25 O7 Sm1 93.5(4) . .
C25 O8 Sm1 93.1(4) . .
C40 O9 Sm2 92.4(3) . 1_766
C40 O10 Sm2 92.5(3) . 1_766
C48 O11 Sm1 94.3(3) . 1_554
C48 O12 Sm1 91.0(3) . 1_554
S1 O13 Sm1 136.1(3) . .
S3 O15 Sm1 132.9(3) . .
S4 O16 Sm2 138.4(3) . .
S5 O17 Sm2 144.2(3) . .
S6 O18 Sm2 127.0(3) . .
C49' S1 O13 111.1(5) . .
C49' S1 C50 140.2(7) . .
O13 S1 C50 107.8(4) . .
C49' S1 C49 90.6(8) . .
O13 S1 C49 101.5(6) . .
C50 S1 C49 89.9(7) . .
S2 O14 Sm1 152.4(13) . .
S2 O14 H14A 90.1 . .
Sm1 O14 H14A 116.5 . .
O14 S2 C52 116.3(11) . .
O14 S2 C51 111.6(14) . .
C52 S2 C51 95.4(11) . .
O14 S2 H14A 25.3 . .
C52 S2 H14A 138.1 . .
C51 S2 H14A 93.1 . .
S2 C51 H51A 114.3 . .
S2 C51 H51B 119.2 . .
H51A C51 H51B 109.5 . .
S2 C51 H51C 93.4 . .
H51A C51 H51C 109.5 . .
H51B C51 H51C 109.5 . .
C51' O14' Sm1 141.2(15) . .
C51' O14' H14A 98.0 . .
Sm1 O14' H14A 99.2 . .
O14' C51' H51D 109.5 . .
O14' C51' H51E 109.5 . .
H51D C51' H51E 109.5 . .
O14' C51' H51F 109.5 . .
H51D C51' H51F 109.5 . .
H51E C51' H51F 109.5 . .
O15 S3 C53 106.0(4) . .
O15 S3 C54 104.5(3) . .
C53 S3 C54 97.4(4) . .
O16 S4 C55 108.7(4) . .
O16 S4 C56 104.2(4) . .
C55 S4 C56 99.9(5) . .
O17 S5 C57 106.4(4) . .
O17 S5 C58 107.3(4) . .
C57 S5 C58 99.2(6) . .
O18 S6 C59 104.7(3) . .
O18 S6 C60 105.3(4) . .
C59 S6 C60 99.6(4) . .

loop_
_geom_bond_atom_site_label_1
_geom_bond_atom_site_label_2
_geom_bond_distance
_geom_bond_site_symmetry_2
C1 O1 1.256(8) .
C1 O2 1.263(8) .
C1 C2 1.513(8) .
C1 Sm1 2.871(6) .
C2 C4 1.368(9) .
C2 C3 1.393(8) .
C3 C5 1.388(8) .
C3 H3 0.9300 .
C4 C6 1.380(9) .
C4 H4 0.9300 .
C5 C7 1.374(8) .
C5 H5 0.9300 .
C6 C7 1.371(9) .
C6 H6 0.9300 .
C7 C8 1.487(8) .
C8 N1 1.327(7) .
C8 N3 1.343(7) .
C9 N1 1.309(7) .
C9 N2 1.355(7) .
C9 C10 1.479(7) .
C10 C11 1.364(8) .
C10 C12 1.387(8) .
C11 C13 1.406(8) .
C11 H11 0.9300 .
C12 C14 1.388(8) .
C12 H12 0.9300 .
C13 C15 1.375(8) .
C13 H13 0.9300 .
C14 C15 1.362(8) .
C14 H14 0.9300 .
C15 C16 1.498(7) .
C16 O4 1.246(7) .
C16 O3 1.250(7) .
C16 Sm2 2.861(5) 1_556
C17 N2 1.330(7) .
C17 N3 1.351(7) .
C17 C18 1.477(7) .
C18 C19 1.386(8) .
C18 C20 1.406(7) .
C19 C21 1.383(8) .
C19 H19 0.9300 .
C20 C22 1.373(8) .
C20 H20 0.9300 .
C21 C23 1.400(8) .
C21 H21 0.9300 .
C22 C23 1.381(8) .
C22 H22 0.9300 .
C23 C24 1.503(7) .
C24 O6 1.239(7) .
C24 O5 1.265(7) .
C24 Sm2 2.915(5) .
C25 O8 1.247(7) .
C25 O7 1.263(7) .
C25 C26 1.504(7) .
C25 Sm1 2.868(5) .
C26 C27 1.351(8) .
C26 C28 1.387(8) .
C27 C29 1.381(8) .
C27 H27 0.9300 .
C28 C30 1.387(8) .
C28 H28 0.9300 .
C29 C31 1.379(8) .
C29 H29 0.9300 .
C30 C31 1.402(8) .
C30 H30 0.9300 .
C31 C32 1.481(7) .
C32 N5 1.327(7) .
C32 N4 1.333(7) .
C33 N4 1.340(7) .
C33 N6 1.348(7) .
C33 C34 1.478(7) .
C34 C36 1.376(8) .
C34 C35 1.401(8) .
C35 C37 1.381(8) .
C35 H35 0.9300 .
C36 C38 1.402(8) .
C36 H36 0.9300 .
C37 C39 1.384(8) .
C37 H37 0.9300 .
C38 C39 1.382(8) .
C38 H38 0.9300 .
C39 C40 1.510(7) .
C40 O9 1.248(7) .
C40 O10 1.272(6) .
C40 Sm2 2.856(5) 1_766
C41 N6 1.333(7) .
C41 N5 1.338(7) .
C41 C42 1.475(8) .
C42 C43 1.378(8) .
C42 C44 1.389(8) .
C43 C45 1.390(8) .
C43 H43 0.9300 .
C44 C46 1.367(8) .
C44 H44 0.9300 .
C45 C47 1.407(8) .
C45 H45 0.9300 .
C46 C47 1.377(8) .
C46 H46 0.9300 .
C47 C48 1.486(8) .
C48 O12 1.254(7) .
C48 O11 1.264(7) .
C48 Sm1 2.860(6) 1_554
C49 S1 1.910(17) .
C49 H49A 0.9600 .
C49 H49B 0.9600 .
C49 H49C 0.9600 .
C49' S1 1.468(11) .
C49' H49D 0.9599 .
C49' H49E 0.9600 .
C49' H49F 0.9600 .
C50 S1 1.687(11) .
C50 H50A 0.9600 .
C50 H50B 0.9600 .
C50 H50C 0.9600 .
C53 S3 1.774(9) .
C53 H53A 0.9600 .
C53 H53B 0.9600 .
C53 H53C 0.9600 .
C54 S3 1.787(8) .
C54 H54A 0.9600 .
C54 H54B 0.9600 .
C54 H54C 0.9600 .
C55 S4 1.728(9) .
C55 H55A 0.9600 .
C55 H55B 0.9600 .
C55 H55C 0.9600 .
C56 S4 1.778(8) .
C56 H56A 0.9600 .
C56 H56B 0.9600 .
C56 H56C 0.9600 .
C57 S5 1.781(11) .
C57 H57A 0.9600 .
C57 H57B 0.9600 .
C57 H57C 0.9600 .
C58 S5 1.818(10) .
C58 H58A 0.9600 .
C58 H58B 0.9600 .
C58 H58C 0.9600 .
C59 S6 1.773(8) .
C59 H59A 0.9600 .
C59 H59B 0.9600 .
C59 H59C 0.9600 .
C60 S6 1.792(8) .
C60 H60A 0.9600 .
C60 H60B 0.9600 .
C60 H60C 0.9600 .
Sm1 O13 2.398(5) .
Sm1 O15 2.414(5) .
Sm1 O14 2.42(2) .
Sm1 O2 2.452(5) .
Sm1 O11 2.473(4) 1_556
Sm1 O14' 2.48(3) .
Sm1 O7 2.498(4) .
Sm1 O8 2.517(4) .
Sm1 O12 2.549(4) 1_556
Sm1 O1 2.588(4) .
Sm1 C48 2.860(6) 1_556
Sm2 O16 2.410(5) .
Sm2 O17 2.421(5) .
Sm2 O18 2.425(4) .
Sm2 O5 2.471(4) .
Sm2 O4 2.499(4) 1_554
Sm2 O10 2.502(4) 1_344
Sm2 O9 2.517(4) 1_344
Sm2 O3 2.523(4) 1_554
Sm2 O6 2.643(4) .
Sm2 C40 2.856(5) 1_344
Sm2 C16 2.861(5) 1_554
O3 Sm2 2.523(4) 1_556
O4 Sm2 2.500(4) 1_556
O9 Sm2 2.517(4) 1_766
O10 Sm2 2.502(4) 1_766
O11 Sm1 2.473(4) 1_554
O12 Sm1 2.549(4) 1_554
O13 S1 1.504(6) .
O15 S3 1.496(5) .
O16 S4 1.483(5) .
O17 S5 1.524(5) .
O18 S6 1.537(5) .
O14 S2 1.454(19) .
O14 H14A 0.6885 .
S2 C52 1.620(19) .
S2 C51 1.76(2) .
S2 H14A 1.6099 .
C51 H51A 0.9600 .
C51 H51B 0.9600 .
C51 H51C 0.9600 .
C52 H52A 0.9600 .
C52 H52B 0.9600 .
C52 H52C 0.9600 .
O14' C51' 1.52(3) .
O14' H14A 0.9700 .
C51' H51D 0.9600 .
C51' H51E 0.9600 .
C51' H51F 0.9600 .

loop_
_geom_torsion_atom_site_label_1
_geom_torsion_atom_site_label_2
_geom_torsion_atom_site_label_3
_geom_torsion_atom_site_label_4
_geom_torsion
_geom_torsion_site_symmetry_1
_geom_torsion_site_symmetry_4
O1 C1 C2 C4 -173.1(7) . .
O2 C1 C2 C4 8.1(10) . .
Sm1 C1 C2 C4 27(6) . .
O1 C1 C2 C3 7.2(10) . .
O2 C1 C2 C3 -171.6(7) . .
Sm1 C1 C2 C3 -153(5) . .
C4 C2 C3 C5 1.0(11) . .
C1 C2 C3 C5 -179.3(7) . .
C3 C2 C4 C6 -1.7(13) . .
C1 C2 C4 C6 178.6(8) . .
C2 C3 C5 C7 0.6(11) . .
C2 C4 C6 C7 0.8(14) . .
C4 C6 C7 C5 0.8(13) . .
C4 C6 C7 C8 -179.2(8) . .
C3 C5 C7 C6 -1.5(11) . .
C3 C5 C7 C8 178.5(6) . .
C6 C7 C8 N1 -157.1(7) . .
C5 C7 C8 N1 22.9(10) . .
C6 C7 C8 N3 23.4(10) . .
C5 C7 C8 N3 -156.6(7) . .
N1 C9 C10 C11 24.4(10) . .
N2 C9 C10 C11 -154.7(7) . .
N1 C9 C10 C12 -155.4(7) . .
N2 C9 C10 C12 25.4(10) . .
C12 C10 C11 C13 -4.4(12) . .
C9 C10 C11 C13 175.7(7) . .
C11 C10 C12 C14 0.9(11) . .
C9 C10 C12 C14 -179.3(7) . .
C10 C11 C13 C15 4.6(12) . .
C10 C12 C14 C15 2.5(11) . .
C12 C14 C15 C13 -2.4(11) . .
C12 C14 C15 C16 178.5(6) . .
C11 C13 C15 C14 -1.1(11) . .
C11 C13 C15 C16 178.0(7) . .
C14 C15 C16 O4 12.4(9) . .
C13 C15 C16 O4 -166.7(7) . .
C14 C15 C16 O3 -169.3(7) . .
C13 C15 C16 O3 11.6(10) . .
C14 C15 C16 Sm2 95.1(19) . 1_556
C13 C15 C16 Sm2 -84(2) . 1_556
N2 C17 C18 C19 -13.7(10) . .
N3 C17 C18 C19 164.4(7) . .
N2 C17 C18 C20 168.0(6) . .
N3 C17 C18 C20 -14.0(10) . .
C20 C18 C19 C21 0.8(11) . .
C17 C18 C19 C21 -177.6(7) . .
C19 C18 C20 C22 -2.6(11) . .
C17 C18 C20 C22 175.8(7) . .
C18 C19 C21 C23 1.9(12) . .
C18 C20 C22 C23 1.6(12) . .
C20 C22 C23 C21 1.1(11) . .
C20 C22 C23 C24 -178.1(7) . .
C19 C21 C23 C22 -2.9(11) . .
C19 C21 C23 C24 176.4(7) . .
C22 C23 C24 O6 -14.4(10) . .
C21 C23 C24 O6 166.4(6) . .
C22 C23 C24 O5 164.0(6) . .
C21 C23 C24 O5 -15.3(9) . .
C22 C23 C24 Sm2 163(4) . .
C21 C23 C24 Sm2 -17(5) . .
O8 C25 C26 C27 -13.5(11) . .
O7 C25 C26 C27 168.8(7) . .
Sm1 C25 C26 C27 -108(3) . .
O8 C25 C26 C28 168.5(7) . .
O7 C25 C26 C28 -9.1(10) . .
Sm1 C25 C26 C28 74(3) . .
C28 C26 C27 C29 0.9(12) . .
C25 C26 C27 C29 -177.1(7) . .
C27 C26 C28 C30 1.8(11) . .
C25 C26 C28 C30 179.8(7) . .
C26 C27 C29 C31 -2.7(13) . .
C26 C28 C30 C31 -2.6(11) . .
C27 C29 C31 C30 1.9(11) . .
C27 C29 C31 C32 179.5(7) . .
C28 C30 C31 C29 0.7(11) . .
C28 C30 C31 C32 -176.9(7) . .
C29 C31 C32 N5 176.3(7) . .
C30 C31 C32 N5 -6.1(10) . .
C29 C31 C32 N4 -3.2(10) . .
C30 C31 C32 N4 174.4(6) . .
N4 C33 C34 C36 -178.5(6) . .
N6 C33 C34 C36 3.4(10) . .
N4 C33 C34 C35 0.6(10) . .
N6 C33 C34 C35 -177.5(6) . .
C36 C34 C35 C37 -2.5(11) . .
C33 C34 C35 C37 178.4(6) . .
C35 C34 C36 C38 -0.5(11) . .
C33 C34 C36 C38 178.6(6) . .
C34 C35 C37 C39 3.9(11) . .
C34 C36 C38 C39 2.1(11) . .
C36 C38 C39 C37 -0.7(11) . .
C36 C38 C39 C40 178.9(6) . .
C35 C37 C39 C38 -2.2(11) . .
C35 C37 C39 C40 178.1(6) . .
C38 C39 C40 O9 -173.4(6) . .
C37 C39 C40 O9 6.3(9) . .
C38 C39 C40 O10 9.3(9) . .
C37 C39 C40 O10 -171.0(6) . .
C38 C39 C40 Sm2 -10(17) . 1_766
C37 C39 C40 Sm2 170(16) . 1_766
N6 C41 C42 C43 179.5(7) . .
N5 C41 C42 C43 0.2(10) . .
N6 C41 C42 C44 -1.4(10) . .
N5 C41 C42 C44 179.3(7) . .
C44 C42 C43 C45 3.0(12) . .
C41 C42 C43 C45 -177.8(7) . .
C43 C42 C44 C46 -4.6(12) . .
C41 C42 C44 C46 176.2(7) . .
C42 C43 C45 C47 0.1(12) . .
C42 C44 C46 C47 3.0(13) . .
C44 C46 C47 C45 0.3(12) . .
C44 C46 C47 C48 -178.0(7) . .
C43 C45 C47 C46 -1.8(11) . .
C43 C45 C47 C48 176.4(7) . .
C46 C47 C48 O12 174.0(7) . .
C45 C47 C48 O12 -4.2(10) . .
C46 C47 C48 O11 -3.7(10) . .
C45 C47 C48 O11 178.1(6) . .
C46 C47 C48 Sm1 72.4(19) . 1_554
C45 C47 C48 Sm1 -105.8(17) . 1_554
O8 C25 Sm1 O13 -35.7(5) . .
O7 C25 Sm1 O13 150.4(4) . .
C26 C25 Sm1 O13 63(3) . .
O8 C25 Sm1 O15 109.6(4) . .
O7 C25 Sm1 O15 -64.3(4) . .
C26 C25 Sm1 O15 -152(3) . .
O8 C25 Sm1 O14 -100.3(7) . .
O7 C25 Sm1 O14 85.8(7) . .
C26 C25 Sm1 O14 -2(3) . .
O8 C25 Sm1 O2 -177.3(4) . .
O7 C25 Sm1 O2 8.7(4) . .
C26 C25 Sm1 O2 -79(3) . .
O8 C25 Sm1 O11 36.7(5) . 1_556
O7 C25 Sm1 O11 -137.2(4) . 1_556
C26 C25 Sm1 O11 135(3) . 1_556
O8 C25 Sm1 O14' -106.3(8) . .
O7 C25 Sm1 O14' 79.8(8) . .
C26 C25 Sm1 O14' -8(3) . .
O8 C25 Sm1 O7 173.9(7) . .
C26 C25 Sm1 O7 -88(3) . .
O7 C25 Sm1 O8 -173.9(7) . .
C26 C25 Sm1 O8 98(3) . .
O8 C25 Sm1 O12 49.8(6) . 1_556
O7 C25 Sm1 O12 -124.1(4) . 1_556
C26 C25 Sm1 O12 148(3) . 1_556
O8 C25 Sm1 O1 -143.8(4) . .
O7 C25 Sm1 O1 42.2(6) . .
C26 C25 Sm1 O1 -45(3) . .
O8 C25 Sm1 C48 38.2(5) . 1_556
O7 C25 Sm1 C48 -135.7(4) . 1_556
C26 C25 Sm1 C48 137(3) . 1_556
O6 C24 Sm2 O16 79.1(4) . .
O5 C24 Sm2 O16 -99.4(4) . .
C23 C24 Sm2 O16 -98(5) . .
O6 C24 Sm2 O17 136.3(4) . .
O5 C24 Sm2 O17 -42.2(4) . .
C23 C24 Sm2 O17 -41(5) . .
O6 C24 Sm2 O18 -79.8(4) . .
O5 C24 Sm2 O18 101.6(4) . .
C23 C24 Sm2 O18 103(5) . .
O6 C24 Sm2 O5 178.6(6) . .
C23 C24 Sm2 O5 1(4) . .
O6 C24 Sm2 O4 28.2(5) . 1_554
O5 C24 Sm2 O4 -150.4(4) . 1_554
C23 C24 Sm2 O4 -149(5) . 1_554
O6 C24 Sm2 O10 -120.4(4) . 1_344
O5 C24 Sm2 O10 61.0(5) . 1_344
C23 C24 Sm2 O10 62(5) . 1_344
O6 C24 Sm2 O9 -151.5(4) . 1_344
O5 C24 Sm2 O9 29.9(4) . 1_344
C23 C24 Sm2 O9 31(5) . 1_344
O6 C24 Sm2 O3 2.4(4) . 1_554
O5 C24 Sm2 O3 -176.1(4) . 1_554
C23 C24 Sm2 O3 -175(5) . 1_554
O5 C24 Sm2 O6 -178.6(6) . .
C23 C24 Sm2 O6 -177(5) . .
O6 C24 Sm2 C40 -140.6(4) . 1_344
O5 C24 Sm2 C40 40.8(4) . 1_344
C23 C24 Sm2 C40 42(5) . 1_344
O6 C24 Sm2 C16 15.2(4) . 1_554
O5 C24 Sm2 C16 -163.3(4) . 1_554
C23 C24 Sm2 C16 -162(5) . 1_554
N2 C9 N1 C8 2.3(10) . .
C10 C9 N1 C8 -176.8(6) . .
N3 C8 N1 C9 1.3(10) . .
C7 C8 N1 C9 -178.1(6) . .
N3 C17 N2 C9 1.3(10) . .
C18 C17 N2 C9 179.2(6) . .
N1 C9 N2 C17 -3.5(10) . .
C10 C9 N2 C17 175.6(6) . .
N1 C8 N3 C17 -3.3(10) . .
C7 C8 N3 C17 176.1(6) . .
N2 C17 N3 C8 1.9(10) . .
C18 C17 N3 C8 -176.1(6) . .
N5 C32 N4 C33 1.7(9) . .
C31 C32 N4 C33 -178.9(6) . .
N6 C33 N4 C32 -0.7(9) . .
C34 C33 N4 C32 -178.7(6) . .
N4 C32 N5 C41 -1.5(10) . .
C31 C32 N5 C41 179.1(6) . .
N6 C41 N5 C32 0.2(10) . .
C42 C41 N5 C32 179.5(6) . .
N5 C41 N6 C33 0.6(10) . .
C42 C41 N6 C33 -178.7(6) . .
N4 C33 N6 C41 -0.3(10) . .
C34 C33 N6 C41 177.7(6) . .
O2 C1 O1 Sm1 0.6(7) . .
C2 C1 O1 Sm1 -178.1(6) . .
O13 Sm1 O1 C1 -158.1(4) . .
O15 Sm1 O1 C1 57.1(4) . .
O14 Sm1 O1 C1 -87.7(6) . .
O2 Sm1 O1 C1 -0.4(4) . .
O11 Sm1 O1 C1 135.1(4) 1_556 .
O14' Sm1 O1 C1 -79.7(7) . .
O7 Sm1 O1 C1 -23.8(5) . .
O8 Sm1 O1 C1 -89.3(6) . .
O12 Sm1 O1 C1 127.3(4) 1_556 .
C48 Sm1 O1 C1 134.0(4) 1_556 .
C25 Sm1 O1 C1 -44.2(5) . .
O1 C1 O2 Sm1 -0.7(7) . .
C2 C1 O2 Sm1 178.1(5) . .
O13 Sm1 O2 C1 32.4(5) . .
O15 Sm1 O2 C1 -120.8(5) . .
O14 Sm1 O2 C1 81.3(6) . .
O11 Sm1 O2 C1 -97.3(5) 1_556 .
O14' Sm1 O2 C1 89.1(7) . .
O7 Sm1 O2 C1 159.7(5) . .
O8 Sm1 O2 C1 154.3(4) . .
O12 Sm1 O2 C1 -51.7(5) 1_556 .
O1 Sm1 O2 C1 0.4(4) . .
C48 Sm1 O2 C1 -65.5(5) 1_556 .
C25 Sm1 O2 C1 155.7(4) . .
O4 C16 O3 Sm2 12.4(7) . 1_556
C15 C16 O3 Sm2 -165.9(5) . 1_556
O3 C16 O4 Sm2 -12.5(7) . 1_556
C15 C16 O4 Sm2 165.8(5) . 1_556
O6 C24 O5 Sm2 -1.5(7) . .
C23 C24 O5 Sm2 -179.9(5) . .
O16 Sm2 O5 C24 75.2(4) . .
O17 Sm2 O5 C24 143.4(4) . .
O18 Sm2 O5 C24 -73.4(4) . .
O4 Sm2 O5 C24 65.7(6) 1_554 .
O10 Sm2 O5 C24 -138.3(4) 1_344 .
O9 Sm2 O5 C24 -148.9(4) 1_344 .
O3 Sm2 O5 C24 4.5(4) 1_554 .
O6 Sm2 O5 C24 0.8(3) . .
C40 Sm2 O5 C24 -144.9(4) 1_344 .
C16 Sm2 O5 C24 24.5(5) 1_554 .
O5 C24 O6 Sm2 1.4(6) . .
C23 C24 O6 Sm2 179.7(5) . .
O16 Sm2 O6 C24 -93.5(4) . .
O17 Sm2 O6 C24 -58.7(5) . .
O18 Sm2 O6 C24 93.0(4) . .
O5 Sm2 O6 C24 -0.8(4) . .
O4 Sm2 O6 C24 -160.8(4) 1_554 .
O10 Sm2 O6 C24 95.2(4) 1_344 .
O9 Sm2 O6 C24 32.4(4) 1_344 .
O3 Sm2 O6 C24 -177.4(4) 1_554 .
C40 Sm2 O6 C24 54.3(5) 1_344 .
C16 Sm2 O6 C24 -166.6(4) 1_554 .
O8 C25 O7 Sm1 -6.2(7) . .
C26 C25 O7 Sm1 171.3(5) . .
O13 Sm1 O7 C25 -37.0(5) . .
O15 Sm1 O7 C25 111.9(4) . .
O14 Sm1 O7 C25 -87.7(7) . .
O2 Sm1 O7 C25 -171.0(5) . .
O11 Sm1 O7 C25 46.7(5) 1_556 .
O14' Sm1 O7 C25 -90.0(9) . .
O8 Sm1 O7 C25 3.4(4) . .
O12 Sm1 O7 C25 95.5(5) 1_556 .
O1 Sm1 O7 C25 -151.9(4) . .
C48 Sm1 O7 C25 59.9(5) 1_556 .
O7 C25 O8 Sm1 6.2(7) . .
C26 C25 O8 Sm1 -171.4(5) . .
O13 Sm1 O8 C25 145.8(5) . .
O15 Sm1 O8 C25 -70.7(4) . .
O14 Sm1 O8 C25 74.9(6) . .
O2 Sm1 O8 C25 3.2(5) . .
O11 Sm1 O8 C25 -141.1(5) 1_556 .
O14' Sm1 O8 C25 66.8(7) . .
O7 Sm1 O8 C25 -3.4(4) . .
O12 Sm1 O8 C25 -146.6(4) 1_556 .
O1 Sm1 O8 C25 76.5(6) . .
C48 Sm1 O8 C25 -146.8(4) 1_556 .
O10 C40 O9 Sm2 -3.3(6) . 1_766
C39 C40 O9 Sm2 179.5(5) . 1_766
O9 C40 O10 Sm2 3.4(6) . 1_766
C39 C40 O10 Sm2 -179.5(4) . 1_766
O12 C48 O11 Sm1 -13.3(6) . 1_554
C47 C48 O11 Sm1 164.3(5) . 1_554
O11 C48 O12 Sm1 12.9(6) . 1_554
C47 C48 O12 Sm1 -164.7(5) . 1_554
O15 Sm1 O13 S1 129.7(5) . .
O14 Sm1 O13 S1 -55.1(8) . .
O2 Sm1 O13 S1 -3.2(7) . .
O11 Sm1 O13 S1 148.6(6) 1_556 .
O14' Sm1 O13 S1 -59.0(8) . .
O7 Sm1 O13 S1 -108.1(5) . .
O8 Sm1 O13 S1 -138.7(5) . .
O12 Sm1 O13 S1 94.5(5) 1_556 .
O1 Sm1 O13 S1 21.5(5) . .
C48 Sm1 O13 S1 121.1(6) 1_556 .
C25 Sm1 O13 S1 -124.0(5) . .
O13 Sm1 O15 S3 25.2(6) . .
O14 Sm1 O15 S3 -146.7(11) . .
O2 Sm1 O15 S3 172.3(4) . .
O11 Sm1 O15 S3 6.4(4) 1_556 .
O14' Sm1 O15 S3 -142.1(10) . .
O7 Sm1 O15 S3 -111.3(4) . .
O8 Sm1 O15 S3 -62.9(4) . .
O12 Sm1 O15 S3 60.3(4) 1_556 .
O1 Sm1 O15 S3 128.6(4) . .
C48 Sm1 O15 S3 33.4(4) 1_556 .
C25 Sm1 O15 S3 -87.2(4) . .
O17 Sm2 O16 S4 -152.3(5) . .
O18 Sm2 O16 S4 12.8(7) . .
O5 Sm2 O16 S4 -49.2(5) . .
O4 Sm2 O16 S4 127.6(5) 1_554 .
O10 Sm2 O16 S4 175.1(4) 1_344 .
O9 Sm2 O16 S4 -109.5(4) 1_344 .
O3 Sm2 O16 S4 75.4(5) 1_554 .
O6 Sm2 O16 S4 2.3(4) . .
C40 Sm2 O16 S4 -143.1(4) 1_344 .
C16 Sm2 O16 S4 101.7(5) 1_554 .
C24 Sm2 O16 S4 -23.7(4) . .
O16 Sm2 O17 S5 -87.2(5) . .
O18 Sm2 O17 S5 107.4(5) . .
O5 Sm2 O17 S5 -163.9(5) . .
O4 Sm2 O17 S5 -3.2(5) 1_554 .
O10 Sm2 O17 S5 71.8(5) 1_344 .
O9 Sm2 O17 S5 126.4(6) 1_344 .
O3 Sm2 O17 S5 -26.5(6) 1_554 .
O6 Sm2 O17 S5 -122.4(5) . .
C40 Sm2 O17 S5 99.0(5) 1_344 .
C16 Sm2 O17 S5 -16.5(5) 1_554 .
C24 Sm2 O17 S5 -146.9(5) . .
O16 Sm2 O18 S6 -142.4(3) . .
O17 Sm2 O18 S6 13.6(6) . .
O5 Sm2 O18 S6 -80.7(4) . .
O4 Sm2 O18 S6 112.8(3) 1_554 .
O10 Sm2 O18 S6 49.3(3) 1_344 .
O9 Sm2 O18 S6 -5.1(3) 1_344 .
O3 Sm2 O18 S6 156.5(4) 1_554 .
O6 Sm2 O18 S6 -131.9(4) . .
C40 Sm2 O18 S6 21.9(3) 1_344 .
C16 Sm2 O18 S6 137.1(4) 1_554 .
C24 Sm2 O18 S6 -105.9(4) . .
Sm1 O13 S1 C49' -6.2(8) . .
Sm1 O13 S1 C50 165.0(6) . .
Sm1 O13 S1 C49 -101.3(8) . .
O13 Sm1 O14 S2 -178(3) . .
O15 Sm1 O14 S2 -3(4) . .
O2 Sm1 O14 S2 37(3) . .
O11 Sm1 O14 S2 -144(3) 1_556 .
O14' Sm1 O14 S2 -24(6) . .
O7 Sm1 O14 S2 -38(3) . .
O8 Sm1 O14 S2 -91(3) . .
O12 Sm1 O14 S2 139(3) 1_556 .
O1 Sm1 O14 S2 90(3) . .
C48 Sm1 O14 S2 177(3) 1_556 .
C25 Sm1 O14 S2 -65(3) . .
Sm1 O14 S2 C52 11(4) . .
Sm1 O14 S2 C51 119(3) . .
O13 Sm1 O14' C51' -115(3) . .
O15 Sm1 O14' C51' 57(3) . .
O14 Sm1 O14' C51' -140(11) . .
O2 Sm1 O14' C51' 102(3) . .
O11 Sm1 O14' C51' -72(3) 1_556 .
O7 Sm1 O14' C51' 25(2) . .
O8 Sm1 O14' C51' -28(3) . .
O12 Sm1 O14' C51' -159.8(19) 1_556 .
O1 Sm1 O14' C51' 155(3) . .
C48 Sm1 O14' C51' -115(2) 1_556 .
C25 Sm1 O14' C51' -3(2) . .
Sm1 O15 S3 C53 81.0(5) . .
Sm1 O15 S3 C54 -176.7(4) . .
Sm2 O16 S4 C55 -80.2(6) . .
Sm2 O16 S4 C56 174.0(5) . .
Sm2 O17 S5 C57 -55.0(7) . .
Sm2 O17 S5 C58 50.4(7) . .
Sm2 O18 S6 C59 -173.6(4) . .
Sm2 O18 S6 C60 82.0(4) . .

loop_
_platon_squeeze_void_nr
_platon_squeeze_void_average_x
_platon_squeeze_void_average_y
_platon_squeeze_void_average_z
_platon_squeeze_void_volume
_platon_squeeze_void_count_electrons
1 0.061 0.942 0.646 10.2 1.6
2 0.480 0.237 0.004 266.2 51.1
3 0.520 0.763 -0.004 266.3 50.5
4 0.939 0.058 0.354 10.2 1.6
